data_4516677
loop_
_publ_author_name
'Lichtenberg, Crispin'
'Adelhardt, Mario'
'Gianetti, Thomas L.'
'Meyer, Karsten'
'de Bruin, Bas'
'Gr\"utzmacher, Hansj\"org'

_publ_section_title
;
 Low-Valent Iron Mono-Diazadiene Compounds: Electronic Structure and
 Catalytic Application
;
_journal_issue 10
_journal_name_full 'ACS Catalysis'
_journal_page_first 6230
_journal_paper_doi 10.1021/acscatal.5b01416
_journal_volume 5
_journal_year 2015
_chemical_formula_moiety 'C34 H27 Fe N3, 2(C2 H3 N)'
_chemical_formula_sum 'C38 H33 Fe N5'
_chemical_formula_weight 615.54
_space_group_crystal_system orthorhombic
_space_group_IT_number 33
_space_group_name_Hall 'P 2c -2n'
_space_group_name_H-M_alt 'P n a 21'
_atom_sites_solution_hydrogens geom
_atom_sites_solution_primary direct
_audit_creation_date 2015-04-16
_audit_creation_method
;
Olex2 1.2
(compiled 2015.01.26 svn.r3150 for OlexSys, GUI svn.r4998)
;
_cell_angle_alpha 90
_cell_angle_beta 90
_cell_angle_gamma 90
_cell_formula_units_Z 4
_cell_length_a 16.9958(7)
_cell_length_b 10.2025(5)
_cell_length_c 17.6294(7)
_cell_measurement_reflns_used 9965
_cell_measurement_temperature 100
_cell_measurement_theta_max 28.89
_cell_measurement_theta_min 2.31
_cell_volume 3056.9(2)
_computing_molecular_graphics 'Olex2 (Dolomanov et al., 2009)'
_computing_publication_material 'Olex2 (Dolomanov et al., 2009)'
_computing_structure_refinement 'ShelXL (Sheldrick, 2008)'
_computing_structure_solution 'ShelXS (Sheldrick, 2008)'
_diffrn_ambient_temperature 100
_diffrn_measured_fraction_theta_full 1.000
_diffrn_measured_fraction_theta_max 0.997
_diffrn_measurement_device_type 'Bruker APEX-II CCD'
_diffrn_measurement_method '\f and \w scans'
_diffrn_radiation_monochromator graphite
_diffrn_radiation_type MoK\a
_diffrn_radiation_wavelength 0.71073
_diffrn_reflns_av_R_equivalents 0.0348
_diffrn_reflns_av_unetI/netI 0.0419
_diffrn_reflns_Laue_measured_fraction_full 1.000
_diffrn_reflns_Laue_measured_fraction_max 0.997
_diffrn_reflns_limit_h_max 23
_diffrn_reflns_limit_h_min -23
_diffrn_reflns_limit_k_max 14
_diffrn_reflns_limit_k_min -13
_diffrn_reflns_limit_l_max 24
_diffrn_reflns_limit_l_min -24
_diffrn_reflns_number 37616
_diffrn_reflns_point_group_measured_fraction_full 1.000
_diffrn_reflns_point_group_measured_fraction_max 0.997
_diffrn_reflns_theta_full 26.000
_diffrn_reflns_theta_max 29.962
_diffrn_reflns_theta_min 2.306
_diffrn_standards_number 0
_exptl_absorpt_coefficient_mu 0.529
_exptl_absorpt_correction_T_max 0.7460
_exptl_absorpt_correction_T_min 0.6572
_exptl_absorpt_correction_type empirical
_exptl_absorpt_process_details
;
SADABS-2012/1 (Bruker,2012) was used for absorption correction.
wR2(int) was 0.0764 before and 0.0552 after correction.
The Ratio of minimum to maximum transmission is 0.8810.
The \l/2 correction factor is 0.0015.
;
_exptl_crystal_colour brown
_exptl_crystal_colour_primary brown
_exptl_crystal_density_diffrn 1.337
_exptl_crystal_description block
_exptl_crystal_F_000 1288
_exptl_crystal_size_max 0.32
_exptl_crystal_size_mid 0.12
_exptl_crystal_size_min 0.12
_refine_diff_density_max 0.357
_refine_diff_density_min -0.372
_refine_diff_density_rms 0.053
_refine_ls_abs_structure_details
;
 Refined as an inversion twin.
;
_refine_ls_abs_structure_Flack 0.063(15)
_refine_ls_extinction_method none
_refine_ls_goodness_of_fit_ref 1.021
_refine_ls_hydrogen_treatment constr
_refine_ls_matrix_type full
_refine_ls_number_parameters 401
_refine_ls_number_reflns 8801
_refine_ls_number_restraints 1
_refine_ls_restrained_S_all 1.021
_refine_ls_R_factor_all 0.0442
_refine_ls_R_factor_gt 0.0348
_refine_ls_shift/su_max 0.000
_refine_ls_shift/su_mean 0.000
_refine_ls_structure_factor_coef Fsqd
_refine_ls_weighting_details 'w=1/[\s^2^(Fo^2^)+(0.0430P)^2^+0.4040P] where P=(Fo^2^+2Fc^2^)/3'
_refine_ls_weighting_scheme calc
_refine_ls_wR_factor_gt 0.0782
_refine_ls_wR_factor_ref 0.0818
_reflns_Friedel_coverage 0.943
_reflns_Friedel_fraction_full 1.000
_reflns_Friedel_fraction_max 0.998
_reflns_number_gt 7780
_reflns_number_total 8801
_reflns_threshold_expression 'I > 2\s(I)'
_cod_data_source_file cs5b01416_si_006.cif
_cod_data_source_block Compound4b
_cod_database_code 4516677
_shelx_space_group_comment
;
The symmetry employed for this shelxl refinement is uniquely defined
by the following loop, which should always be used as a source of
symmetry information in preference to the above space-group names.
They are only intended as comments.
;
_shelx_estimated_absorpt_t_max 0.939
_shelx_estimated_absorpt_t_min 0.849
_olex2_refinement_description
;
1. Twinned data refinement
 Scales: 0.937(15) 0.063(15)
2. Fixed Uiso
 At 1.2 times of:
  All C(H) groups
 At 1.5 times of:
  All C(H,H,H) groups
3.a Ternary CH refined with riding coordinates:
 C19(H19), C16(H16), C20(H20), C5(H5), C1(H1), C4(H4)
3.b Aromatic/amide H refined with riding coordinates:
 C26(H26), C31(H31), C10(H10), C27(H27), C30(H30), C23(H23), C9(H9), C8(H8),
 C29(H29), C32(H32), C12(H12), C15(H15), C13(H13), C11(H11), C28(H28), C24(H24),
  C14(H14), C25(H25)
3.c Idealised Me refined as rotating group:
 C34(H34A,H34B,H34C), C36(H36A,H36B,H36C), C38(H38A,H38B,H38C)
;
_shelx_shelxl_version_number 2014/7
_olex2_submission_special_instructions 'No special instructions were received'

loop_
_space_group_symop_operation_xyz
'x, y, z'
'-x, -y, z+1/2'
'-x+1/2, y+1/2, z+1/2'
'x+1/2, -y+1/2, z'

loop_
_atom_site_label
_atom_site_type_symbol
_atom_site_fract_x
_atom_site_fract_y
_atom_site_fract_z
_atom_site_U_iso_or_equiv
_atom_site_adp_type
_atom_site_occupancy
_atom_site_site_symmetry_order
_atom_site_calc_flag
_atom_site_refinement_flags_posn
Fe1 Fe 0.31103(2) 0.73969(3) 0.39718(3) 0.01190(8) Uani 1 1 d .
N2 N 0.34072(12) 0.7063(2) 0.49973(12) 0.0139(4) Uani 1 1 d .
N1 N 0.36153(11) 0.90178(19) 0.41984(11) 0.0132(4) Uani 1 1 d .
N3 N 0.20177(12) 0.7921(2) 0.42620(13) 0.0167(4) Uani 1 1 d .
C7 C 0.43486(14) 0.9647(2) 0.30851(14) 0.0161(5) Uani 1 1 d .
C19 C 0.25985(13) 0.5540(2) 0.38718(15) 0.0160(5) Uani 1 1 d .
H19 H 0.2288 0.5422 0.3395 0.019 Uiso 1 1 calc R
C26 C 0.45708(14) 0.3961(2) 0.40017(18) 0.0199(5) Uani 1 1 d .
H26 H 0.4628 0.3877 0.3468 0.024 Uiso 1 1 calc R
C31 C 0.37949(14) 0.9194(2) 0.49289(14) 0.0164(5) Uani 1 1 d .
H31 H 0.3986 1.0001 0.5125 0.020 Uiso 1 1 calc R
C17 C 0.24813(14) 0.5300(2) 0.52918(15) 0.0173(5) Uani 1 1 d .
C18 C 0.21618(15) 0.5197(2) 0.45583(16) 0.0175(5) Uani 1 1 d .
C16 C 0.33085(14) 0.5805(3) 0.53998(14) 0.0158(5) Uani 1 1 d .
H16 H 0.3409 0.5941 0.5953 0.019 Uiso 1 1 calc R
C2 C 0.29869(15) 1.0509(3) 0.33059(15) 0.0173(5) Uani 1 1 d .
C6 C 0.42332(14) 0.8414(2) 0.27517(14) 0.0157(5) Uani 1 1 d .
C3 C 0.25029(15) 0.9547(3) 0.29724(14) 0.0171(5) Uani 1 1 d .
C21 C 0.39663(14) 0.4743(2) 0.42938(15) 0.0155(5) Uani 1 1 d .
C10 C 0.54982(15) 0.8641(3) 0.21236(16) 0.0227(6) Uani 1 1 d .
H10 H 0.5902 0.8281 0.1815 0.027 Uiso 1 1 calc R
C22 C 0.39081(14) 0.4864(2) 0.50877(14) 0.0160(5) Uani 1 1 d .
C27 C 0.13643(15) 0.4853(2) 0.44966(16) 0.0201(5) Uani 1 1 d .
H27 H 0.1130 0.4802 0.4008 0.024 Uiso 1 1 calc R
C30 C 0.20303(16) 0.4988(3) 0.59249(17) 0.0231(6) Uani 1 1 d .
H30 H 0.2262 0.5014 0.6415 0.028 Uiso 1 1 calc R
C20 C 0.34251(14) 0.5405(2) 0.37663(13) 0.0150(5) Uani 1 1 d .
H20 H 0.3567 0.5244 0.3224 0.018 Uiso 1 1 calc R
C23 C 0.44172(15) 0.4188(3) 0.55591(15) 0.0204(5) Uani 1 1 d .
H23 H 0.4360 0.4258 0.6094 0.025 Uiso 1 1 calc R
C5 C 0.35080(16) 0.7653(2) 0.28440(14) 0.0144(5) Uani 1 1 d .
H5 H 0.3519 0.6811 0.2553 0.017 Uiso 1 1 calc R
C9 C 0.55736(16) 0.9897(3) 0.24087(16) 0.0247(6) Uani 1 1 d .
H9 H 0.6013 1.0420 0.2271 0.030 Uiso 1 1 calc R
C1 C 0.37557(14) 1.0105(2) 0.36662(15) 0.0165(5) Uani 1 1 d .
H1 H 0.3979 1.0866 0.3951 0.020 Uiso 1 1 calc R
C8 C 0.50050(15) 1.0392(3) 0.28978(15) 0.0202(5) Uani 1 1 d .
H8 H 0.5066 1.1245 0.3106 0.024 Uiso 1 1 calc R
C29 C 0.12410(17) 0.4638(3) 0.58467(18) 0.0268(6) Uani 1 1 d .
H29 H 0.0932 0.4435 0.6280 0.032 Uiso 1 1 calc R
C32 C 0.36772(14) 0.8090(3) 0.53763(14) 0.0162(5) Uani 1 1 d .
H32 H 0.3781 0.8074 0.5906 0.019 Uiso 1 1 calc R
C4 C 0.27377(14) 0.8163(2) 0.29184(14) 0.0154(5) Uani 1 1 d .
H4 H 0.2331 0.7605 0.2666 0.019 Uiso 1 1 calc R
C12 C 0.17650(15) 0.9937(3) 0.27093(16) 0.0225(6) Uani 1 1 d .
H12 H 0.1420 0.9297 0.2503 0.027 Uiso 1 1 calc R
C15 C 0.27444(17) 1.1803(3) 0.33283(17) 0.0254(6) Uani 1 1 d .
H15 H 0.3082 1.2448 0.3542 0.030 Uiso 1 1 calc R
C13 C 0.15215(17) 1.1227(3) 0.27409(17) 0.0274(6) Uani 1 1 d .
H13 H 0.1016 1.1465 0.2556 0.033 Uiso 1 1 calc R
C33 C 0.13633(16) 0.8045(3) 0.43781(15) 0.0208(5) Uani 1 1 d .
C11 C 0.48336(15) 0.7908(3) 0.22876(15) 0.0187(5) Uani 1 1 d .
H11 H 0.4783 0.7050 0.2083 0.022 Uiso 1 1 calc R
C28 C 0.09150(15) 0.4590(3) 0.51287(18) 0.0253(6) Uani 1 1 d .
H28 H 0.0375 0.4374 0.5071 0.030 Uiso 1 1 calc R
C24 C 0.50083(17) 0.3411(3) 0.52604(16) 0.0267(6) Uani 1 1 d .
H24 H 0.5357 0.2952 0.5588 0.032 Uiso 1 1 calc R
C14 C 0.20158(18) 1.2176(3) 0.3044(2) 0.0303(7) Uani 1 1 d .
H14 H 0.1858 1.3068 0.3056 0.036 Uiso 1 1 calc R
C25 C 0.50886(17) 0.3306(3) 0.44796(16) 0.0254(6) Uani 1 1 d .
H25 H 0.5498 0.2785 0.4271 0.030 Uiso 1 1 calc R
C34 C 0.05165(17) 0.8144(3) 0.4515(2) 0.0377(8) Uani 1 1 d .
H34A H 0.0235 0.8091 0.4031 0.057 Uiso 1 1 calc GR
H34B H 0.0399 0.8983 0.4761 0.057 Uiso 1 1 calc GR
H34C H 0.0348 0.7423 0.4845 0.057 Uiso 1 1 calc GR
C35 C 0.74662(19) 0.3897(4) 0.5991(2) 0.0418(9) Uani 1 1 d .
C36 C 0.7358(2) 0.3335(4) 0.5241(3) 0.0535(10) Uani 1 1 d .
H36A H 0.7257 0.4037 0.4874 0.080 Uiso 1 1 calc GR
H36B H 0.6911 0.2730 0.5249 0.080 Uiso 1 1 calc GR
H36C H 0.7835 0.2858 0.5093 0.080 Uiso 1 1 calc GR
N4 N 0.75623(19) 0.4335(4) 0.6575(2) 0.0571(10) Uani 1 1 d .
C37 C 0.5875(2) 0.6265(4) 0.6763(2) 0.0427(8) Uani 1 1 d .
N5 N 0.5382(2) 0.5622(4) 0.6981(2) 0.0635(10) Uani 1 1 d .
C38 C 0.6516(3) 0.7067(5) 0.6522(3) 0.0761(15) Uani 1 1 d .
H38A H 0.6609 0.6932 0.5979 0.114 Uiso 1 1 calc GR
H38B H 0.6990 0.6829 0.6807 0.114 Uiso 1 1 calc GR
H38C H 0.6390 0.7990 0.6614 0.114 Uiso 1 1 calc GR

loop_
_atom_site_aniso_label
_atom_site_aniso_U_11
_atom_site_aniso_U_22
_atom_site_aniso_U_33
_atom_site_aniso_U_23
_atom_site_aniso_U_13
_atom_site_aniso_U_12
Fe1 0.01057(13) 0.01288(14) 0.01225(13) -0.00071(16) -0.00055(15) -0.00061(12)
N2 0.0110(9) 0.0175(10) 0.0133(10) -0.0017(8) 0.0003(8) 0.0009(8)
N1 0.0112(9) 0.0140(9) 0.0143(9) -0.0025(7) 0.0002(7) -0.0002(7)
N3 0.0164(10) 0.0161(10) 0.0177(10) 0.0008(8) -0.0017(8) 0.0003(8)
C7 0.0146(11) 0.0174(12) 0.0164(11) 0.0033(9) -0.0018(9) -0.0002(9)
C19 0.0165(10) 0.0137(10) 0.0178(13) 0.0003(10) -0.0036(10) -0.0017(8)
C26 0.0221(11) 0.0181(11) 0.0195(11) -0.0023(12) 0.0013(13) 0.0018(9)
C31 0.0131(11) 0.0175(12) 0.0185(12) -0.0057(10) -0.0004(9) -0.0009(9)
C17 0.0144(12) 0.0164(12) 0.0211(12) 0.0036(10) 0.0014(10) 0.0007(9)
C18 0.0157(11) 0.0129(11) 0.0238(13) 0.0025(10) 0.0005(10) 0.0008(9)
C16 0.0142(11) 0.0195(12) 0.0136(11) 0.0019(9) -0.0008(9) 0.0001(9)
C2 0.0176(12) 0.0163(12) 0.0180(12) 0.0023(9) 0.0028(9) 0.0015(9)
C6 0.0154(11) 0.0183(12) 0.0136(11) 0.0046(9) -0.0008(9) 0.0030(9)
C3 0.0160(12) 0.0209(13) 0.0145(11) 0.0033(10) 0.0022(10) 0.0009(9)
C21 0.0153(11) 0.0123(11) 0.0189(12) 0.0008(9) -0.0008(10) -0.0008(9)
C10 0.0145(12) 0.0353(16) 0.0184(13) 0.0026(11) 0.0025(9) 0.0051(11)
C22 0.0141(11) 0.0164(12) 0.0174(12) 0.0011(9) -0.0007(9) -0.0028(9)
C27 0.0162(11) 0.0152(12) 0.0288(14) 0.0022(10) -0.0046(10) -0.0026(9)
C30 0.0210(13) 0.0271(14) 0.0212(13) 0.0056(11) 0.0025(11) 0.0012(11)
C20 0.0171(11) 0.0133(11) 0.0146(11) -0.0016(8) 0.0000(9) -0.0011(9)
C23 0.0223(13) 0.0213(13) 0.0177(13) 0.0017(10) -0.0011(10) 0.0014(10)
C5 0.0191(13) 0.0123(11) 0.0120(11) -0.0001(9) -0.0010(9) 0.0000(9)
C9 0.0165(12) 0.0371(16) 0.0205(13) 0.0062(12) -0.0008(10) -0.0062(11)
C1 0.0160(11) 0.0125(11) 0.0210(12) -0.0019(9) -0.0020(10) 0.0001(9)
C8 0.0197(13) 0.0204(13) 0.0204(13) 0.0018(10) -0.0031(10) -0.0045(10)
C29 0.0216(14) 0.0268(15) 0.0320(15) 0.0072(12) 0.0093(12) -0.0034(11)
C32 0.0138(11) 0.0210(12) 0.0137(11) -0.0046(10) -0.0018(9) -0.0006(10)
C4 0.0151(11) 0.0181(12) 0.0130(11) 0.0011(9) -0.0026(9) -0.0017(9)
C12 0.0182(13) 0.0290(15) 0.0202(13) 0.0052(11) 0.0006(10) 0.0016(10)
C15 0.0261(14) 0.0198(14) 0.0303(15) 0.0005(12) 0.0015(12) 0.0039(11)
C13 0.0209(13) 0.0341(16) 0.0271(14) 0.0038(12) 0.0005(11) 0.0123(12)
C33 0.0193(13) 0.0184(13) 0.0246(14) 0.0034(10) 0.0006(10) 0.0016(10)
C11 0.0190(12) 0.0207(13) 0.0164(12) 0.0013(10) -0.0009(10) 0.0060(10)
C28 0.0136(12) 0.0214(13) 0.0411(17) 0.0056(12) 0.0016(12) -0.0046(10)
C24 0.0268(14) 0.0281(15) 0.0251(14) 0.0038(11) -0.0052(11) 0.0105(11)
C14 0.0309(16) 0.0227(14) 0.0375(17) 0.0021(13) -0.0007(13) 0.0127(12)
C25 0.0243(14) 0.0233(14) 0.0285(15) -0.0017(11) 0.0000(11) 0.0115(11)
C34 0.0164(14) 0.0325(17) 0.064(2) 0.0083(16) 0.0077(14) 0.0062(12)
C35 0.0287(17) 0.050(2) 0.047(2) 0.0241(18) 0.0001(16) -0.0084(15)
C36 0.056(2) 0.047(2) 0.058(3) 0.006(2) 0.001(2) -0.0228(19)
N4 0.0419(18) 0.085(3) 0.044(2) 0.0230(19) -0.0038(15) -0.0149(18)
C37 0.055(2) 0.042(2) 0.0313(18) -0.0018(15) -0.0092(16) -0.0126(18)
N5 0.070(2) 0.074(3) 0.046(2) -0.0084(19) 0.0068(18) -0.018(2)
C38 0.089(4) 0.059(3) 0.080(4) 0.007(3) -0.002(3) -0.031(3)

loop_
_atom_type_symbol
_atom_type_description
_atom_type_scat_dispersion_real
_atom_type_scat_dispersion_imag
_atom_type_scat_source
C C 0.0033 0.0016 'International Tables Vol C Tables 4.2.6.8 and 6.1.1.4'
H H 0.0000 0.0000 'International Tables Vol C Tables 4.2.6.8 and 6.1.1.4'
Fe Fe 0.3463 0.8444 'International Tables Vol C Tables 4.2.6.8 and 6.1.1.4'
N N 0.0061 0.0033 'International Tables Vol C Tables 4.2.6.8 and 6.1.1.4'

loop_
_geom_angle_atom_site_label_1
_geom_angle_atom_site_label_2
_geom_angle_atom_site_label_3
_geom_angle
N2 Fe1 N3 92.92(9)
N2 Fe1 C19 91.61(10)
N2 Fe1 C20 85.66(9)
N2 Fe1 C5 145.89(9)
N2 Fe1 C4 168.15(10)
N1 Fe1 N2 80.63(9)
N1 Fe1 N3 97.62(9)
N1 Fe1 C19 172.24(10)
N1 Fe1 C20 138.56(9)
N1 Fe1 C5 86.91(9)
N1 Fe1 C4 89.89(9)
N3 Fe1 C19 82.97(9)
N3 Fe1 C20 122.10(9)
N3 Fe1 C5 120.28(10)
N3 Fe1 C4 81.23(9)
C19 Fe1 C20 39.38(9)
C19 Fe1 C5 99.51(10)
C19 Fe1 C4 97.85(10)
C5 Fe1 C20 82.98(9)
C4 Fe1 C20 106.18(9)
C4 Fe1 C5 39.11(10)
C16 N2 Fe1 125.52(16)
C32 N2 Fe1 115.34(18)
C32 N2 C16 119.0(2)
C31 N1 Fe1 114.95(17)
C31 N1 C1 118.4(2)
C1 N1 Fe1 126.38(16)
C33 N3 Fe1 169.6(2)
C6 C7 C1 117.9(2)
C8 C7 C6 120.2(2)
C8 C7 C1 121.8(2)
Fe1 C19 H19 113.5
C18 C19 Fe1 110.99(17)
C18 C19 H19 113.5
C20 C19 Fe1 71.86(13)
C20 C19 H19 113.5
C20 C19 C18 125.9(2)
C21 C26 H26 119.5
C25 C26 H26 119.5
C25 C26 C21 121.1(3)
N1 C31 H31 123.0
N1 C31 C32 113.9(2)
C32 C31 H31 123.0
C18 C17 C16 120.1(2)
C30 C17 C18 120.5(2)
C30 C17 C16 119.4(2)
C17 C18 C19 123.2(2)
C27 C18 C19 119.1(2)
C27 C18 C17 117.6(2)
N2 C16 C17 110.01(19)
N2 C16 H16 109.2
N2 C16 C22 107.6(2)
C17 C16 H16 109.2
C22 C16 C17 111.5(2)
C22 C16 H16 109.2
C3 C2 C1 119.4(2)
C15 C2 C3 120.2(2)
C15 C2 C1 120.4(2)
C7 C6 C5 123.1(2)
C7 C6 C11 118.1(2)
C11 C6 C5 118.7(2)
C2 C3 C4 122.5(2)
C12 C3 C2 117.7(2)
C12 C3 C4 119.7(2)
C26 C21 C22 117.9(2)
C26 C21 C20 119.2(2)
C22 C21 C20 123.0(2)
C9 C10 H10 120.0
C9 C10 C11 120.0(3)
C11 C10 H10 120.0
C21 C22 C16 117.8(2)
C23 C22 C16 121.5(2)
C23 C22 C21 120.6(2)
C18 C27 H27 119.3
C28 C27 C18 121.4(3)
C28 C27 H27 119.3
C17 C30 H30 119.7
C17 C30 C29 120.6(3)
C29 C30 H30 119.7
Fe1 C20 H20 112.3
C19 C20 Fe1 68.76(13)
C19 C20 C21 125.4(2)
C19 C20 H20 112.3
C21 C20 Fe1 119.09(17)
C21 C20 H20 112.3
C22 C23 H23 119.6
C22 C23 C24 120.7(3)
C24 C23 H23 119.6
Fe1 C5 H5 112.4
C6 C5 Fe1 115.99(17)
C6 C5 H5 112.4
C4 C5 Fe1 70.30(14)
C4 C5 C6 126.4(2)
C4 C5 H5 112.4
C10 C9 H9 120.1
C10 C9 C8 119.9(3)
C8 C9 H9 120.1
N1 C1 C7 107.90(19)
N1 C1 C2 109.5(2)
N1 C1 H1 109.1
C7 C1 H1 109.1
C2 C1 C7 112.1(2)
C2 C1 H1 109.1
C7 C8 C9 120.4(3)
C7 C8 H8 119.8
C9 C8 H8 119.8
C30 C29 H29 120.5
C28 C29 C30 119.0(3)
C28 C29 H29 120.5
N2 C32 C31 113.9(2)
N2 C32 H32 123.1
C31 C32 H32 123.1
Fe1 C4 H4 112.8
C3 C4 Fe1 112.33(17)
C3 C4 H4 112.8
C5 C4 Fe1 70.59(14)
C5 C4 C3 127.6(2)
C5 C4 H4 112.8
C3 C12 H12 119.1
C13 C12 C3 121.9(3)
C13 C12 H12 119.1
C2 C15 H15 119.5
C2 C15 C14 121.1(3)
C14 C15 H15 119.5
C12 C13 H13 120.0
C12 C13 C14 119.9(3)
C14 C13 H13 120.0
N3 C33 C34 177.4(3)
C6 C11 H11 119.5
C10 C11 C6 121.0(3)
C10 C11 H11 119.5
C27 C28 C29 120.8(2)
C27 C28 H28 119.6
C29 C28 H28 119.6
C23 C24 H24 120.2
C23 C24 C25 119.5(3)
C25 C24 H24 120.2
C15 C14 H14 120.4
C13 C14 C15 119.2(3)
C13 C14 H14 120.4
C26 C25 H25 119.9
C24 C25 C26 120.1(3)
C24 C25 H25 119.9
C33 C34 H34A 109.5
C33 C34 H34B 109.5
C33 C34 H34C 109.5
H34A C34 H34B 109.5
H34A C34 H34C 109.5
H34B C34 H34C 109.5
N4 C35 C36 179.0(4)
C35 C36 H36A 109.5
C35 C36 H36B 109.5
C35 C36 H36C 109.5
H36A C36 H36B 109.5
H36A C36 H36C 109.5
H36B C36 H36C 109.5
N5 C37 C38 177.2(5)
C37 C38 H38A 109.5
C37 C38 H38B 109.5
C37 C38 H38C 109.5
H38A C38 H38B 109.5
H38A C38 H38C 109.5
H38B C38 H38C 109.5

loop_
_geom_bond_atom_site_label_1
_geom_bond_atom_site_label_2
_geom_bond_distance
Fe1 N2 1.908(2)
Fe1 N1 1.906(2)
Fe1 N3 1.999(2)
Fe1 C19 2.092(2)
Fe1 C20 2.133(2)
Fe1 C5 2.116(3)
Fe1 C4 2.112(2)
N2 C16 1.476(3)
N2 C32 1.325(3)
N1 C31 1.336(3)
N1 C1 1.472(3)
N3 C33 1.138(3)
C7 C6 1.402(4)
C7 C1 1.511(4)
C7 C8 1.390(4)
C19 H19 1.0000
C19 C18 1.462(4)
C19 C20 1.424(3)
C26 H26 0.9500
C26 C21 1.399(3)
C26 C25 1.390(4)
C31 H31 0.9500
C31 C32 1.389(4)
C17 C18 1.407(4)
C17 C16 1.509(3)
C17 C30 1.391(4)
C18 C27 1.404(4)
C16 H16 1.0000
C16 C22 1.504(3)
C2 C3 1.409(4)
C2 C1 1.510(3)
C2 C15 1.384(4)
C6 C5 1.466(4)
C6 C11 1.406(3)
C3 C4 1.470(4)
C3 C12 1.395(4)
C21 C22 1.409(4)
C21 C20 1.472(3)
C10 H10 0.9500
C10 C9 1.382(4)
C10 C11 1.385(4)
C22 C23 1.384(4)
C27 H27 0.9500
C27 C28 1.377(4)
C30 H30 0.9500
C30 C29 1.395(4)
C20 H20 1.0000
C23 H23 0.9500
C23 C24 1.384(4)
C5 H5 1.0000
C5 C4 1.415(4)
C9 H9 0.9500
C9 C8 1.390(4)
C1 H1 1.0000
C8 H8 0.9500
C29 H29 0.9500
C29 C28 1.383(4)
C32 H32 0.9500
C4 H4 1.0000
C12 H12 0.9500
C12 C13 1.380(4)
C15 H15 0.9500
C15 C14 1.389(4)
C13 H13 0.9500
C13 C14 1.388(5)
C33 C34 1.463(4)
C11 H11 0.9500
C28 H28 0.9500
C24 H24 0.9500
C24 C25 1.387(4)
C14 H14 0.9500
C25 H25 0.9500
C34 H34A 0.9800
C34 H34B 0.9800
C34 H34C 0.9800
C35 C36 1.453(6)
C35 N4 1.134(5)
C36 H36A 0.9800
C36 H36B 0.9800
C36 H36C 0.9800
C37 N5 1.131(5)
C37 C38 1.428(6)
C38 H38A 0.9800
C38 H38B 0.9800
C38 H38C 0.9800

loop_
_geom_torsion_atom_site_label_1
_geom_torsion_atom_site_label_2
_geom_torsion_atom_site_label_3
_geom_torsion_atom_site_label_4
_geom_torsion
Fe1 N2 C16 C17 -48.8(3)
Fe1 N2 C16 C22 72.9(2)
Fe1 N2 C32 C31 -8.1(3)
Fe1 N1 C31 C32 8.2(3)
Fe1 N1 C1 C7 -67.6(2)
Fe1 N1 C1 C2 54.7(3)
Fe1 C19 C18 C17 -50.1(3)
Fe1 C19 C18 C27 124.3(2)
Fe1 C19 C20 C21 111.3(2)
Fe1 C5 C4 C3 103.7(3)
N2 C16 C22 C21 -49.2(3)
N2 C16 C22 C23 127.4(2)
N1 C31 C32 N2 -0.1(3)
C7 C6 C5 Fe1 -50.6(3)
C7 C6 C5 C4 33.3(4)
C7 C6 C11 C10 -4.1(4)
C19 C18 C27 C28 -176.5(2)
C26 C21 C22 C16 174.3(2)
C26 C21 C22 C23 -2.4(4)
C26 C21 C20 Fe1 -136.5(2)
C26 C21 C20 C19 140.0(2)
C31 N1 C1 C7 118.3(2)
C31 N1 C1 C2 -119.4(2)
C17 C18 C27 C28 -1.8(4)
C17 C16 C22 C21 71.5(3)
C17 C16 C22 C23 -111.9(3)
C17 C30 C29 C28 0.7(4)
C18 C19 C20 Fe1 -103.2(2)
C18 C19 C20 C21 8.1(4)
C18 C17 C16 N2 51.7(3)
C18 C17 C16 C22 -67.6(3)
C18 C17 C30 C29 -3.6(4)
C18 C27 C28 C29 -1.0(4)
C16 N2 C32 C31 176.0(2)
C16 C17 C18 C19 1.0(4)
C16 C17 C18 C27 -173.4(2)
C16 C17 C30 C29 173.9(2)
C16 C22 C23 C24 -174.6(3)
C2 C3 C4 Fe1 51.3(3)
C2 C3 C4 C5 -30.9(4)
C2 C3 C12 C13 2.7(4)
C2 C15 C14 C13 0.8(5)
C6 C7 C1 N1 46.8(3)
C6 C7 C1 C2 -73.8(3)
C6 C7 C8 C9 -3.3(4)
C6 C5 C4 Fe1 -108.3(3)
C6 C5 C4 C3 -4.6(4)
C3 C2 C1 N1 -51.0(3)
C3 C2 C1 C7 68.7(3)
C3 C2 C15 C14 1.7(4)
C3 C12 C13 C14 -0.2(4)
C21 C26 C25 C24 0.5(4)
C21 C22 C23 C24 1.9(4)
C10 C9 C8 C7 -1.9(4)
C22 C21 C20 Fe1 43.2(3)
C22 C21 C20 C19 -40.3(4)
C22 C23 C24 C25 -0.2(4)
C30 C17 C18 C19 178.5(2)
C30 C17 C18 C27 4.0(4)
C30 C17 C16 N2 -125.8(2)
C30 C17 C16 C22 114.9(3)
C30 C29 C28 C27 1.5(4)
C20 C19 C18 C17 32.2(4)
C20 C19 C18 C27 -153.4(2)
C20 C21 C22 C16 -5.4(4)
C20 C21 C22 C23 177.9(2)
C23 C24 C25 C26 -1.0(5)
C5 C6 C11 C10 173.8(2)
C9 C10 C11 C6 -0.9(4)
C1 N1 C31 C32 -177.0(2)
C1 C7 C6 C5 10.3(4)
C1 C7 C6 C11 -171.8(2)
C1 C7 C8 C9 174.6(2)
C1 C2 C3 C4 -3.8(4)
C1 C2 C3 C12 174.1(2)
C1 C2 C15 C14 -175.7(3)
C8 C7 C6 C5 -171.7(2)
C8 C7 C6 C11 6.2(4)
C8 C7 C1 N1 -131.1(2)
C8 C7 C1 C2 108.3(3)
C32 N2 C16 C17 126.6(2)
C32 N2 C16 C22 -111.7(2)
C4 C3 C12 C13 -179.3(3)
C12 C3 C4 Fe1 -126.6(2)
C12 C3 C4 C5 151.3(3)
C12 C13 C14 C15 -1.6(5)
C15 C2 C3 C4 178.7(2)
C15 C2 C3 C12 -3.4(4)
C15 C2 C1 N1 126.5(3)
C15 C2 C1 C7 -113.8(3)
C11 C6 C5 Fe1 131.5(2)
C11 C6 C5 C4 -144.6(3)
C11 C10 C9 C8 4.0(4)
C25 C26 C21 C22 1.1(4)
C25 C26 C21 C20 -179.2(2)

loop_
_twin_individual_id
_twin_individual_mass_fraction_refined
1 0.937(15)
2 0.063(15)
